data_4519469
loop_
_publ_author_name
'Abdel Rahman Al Ahmad'
'Thierry Maris'
'Christian Pellerin'
'James D. Wuest'

_publ_section_title
;
 Adding a Pinch of Salt: Using Ionic Mixed-Crystal Seeds to Search for New
 Solid Forms
;
_journal_name_full 'Crystal Growth & Design'
_journal_page_first 7472
_journal_page_last 7481
_journal_paper_doi 10.1021/acs.cgd.3c00884
_journal_volume 23
_journal_year 2023
_chemical_formula_moiety 'C12 H14 N2, 0.732(I), 1.268(Br)'
_chemical_formula_sum 'C12 H14 Br1.27 I0.73 N2'
_chemical_formula_weight 380.61
_chemical_name_common 'Paraquat Iodide Bromide 0.73:1.27'
_chemical_name_systematic
;
1,1'-dimethyl-4,4'-bipyridin-1-ium iodide bromide
;
_space_group_crystal_system monoclinic
_space_group_IT_number 14
_space_group_name_Hall '-P 2ybc'
_space_group_name_H-M_alt 'P 1 21/c 1'
_atom_sites_solution_hydrogens geom
_atom_sites_solution_primary dual
_cell_angle_alpha 90
_cell_angle_beta 95.975(5)
_cell_angle_gamma 90
_cell_formula_units_Z 2
_cell_length_a 5.9881(6)
_cell_length_b 8.1142(8)
_cell_length_c 13.7856(14)
_cell_measurement_reflns_used 4170
_cell_measurement_temperature 150
_cell_measurement_theta_max 55.213
_cell_measurement_theta_min 2.805
_cell_volume 666.18(12)
_computing_cell_refinement
;
SAINT (2020) V8.40B; Integration Software for Single Crystal Data.
Bruker AXS Inc., Madison, WI 53719-1173.
;
_computing_data_collection
;
APEX 3 (2019) Bruker AXS Inc., Madison, WI 53719-1173.
;
_computing_data_reduction
;
SAINT (2020) V8.40B; Integration Software for Single Crystal Data.
Bruker AXS Inc., Madison, WI 53719-1173.
;
_computing_molecular_graphics 'Olex2 1.5 (Dolomanov et al., 2009)'
_computing_publication_material 'Olex2 1.5 (Dolomanov et al., 2009)'
_computing_structure_refinement 'XL  (Sheldrick, 2008)'
_computing_structure_solution 'XT  (Sheldrick, 2015)'
_diffrn_ambient_temperature 150
_diffrn_detector 'CMOS Area detector'
_diffrn_detector_area_resol_mean 10.42
_diffrn_detector_type 'Bruker CMOS Photon III '
_diffrn_measured_fraction_theta_full 0.986
_diffrn_measured_fraction_theta_max 0.965
_diffrn_measurement_device 'k-geometry diffractometer'
_diffrn_measurement_device_type 'Bruker Venture Metaljet'
_diffrn_measurement_method '\w and \f scans'
_diffrn_radiation_collimation 'Focusing mirrors'
_diffrn_radiation_monochromator 'Helios MX Mirror Optics'
_diffrn_radiation_probe x-ray
_diffrn_radiation_type 'Ga K\a'
_diffrn_radiation_wavelength 1.34139
_diffrn_reflns_av_R_equivalents 0.0459
_diffrn_reflns_av_unetI/netI 0.0368
_diffrn_reflns_Laue_measured_fraction_full 0.986
_diffrn_reflns_Laue_measured_fraction_max 0.965
_diffrn_reflns_limit_h_max 7
_diffrn_reflns_limit_h_min -7
_diffrn_reflns_limit_k_max 9
_diffrn_reflns_limit_k_min -9
_diffrn_reflns_limit_l_max 16
_diffrn_reflns_limit_l_min -16
_diffrn_reflns_number 4992
_diffrn_reflns_point_group_measured_fraction_full 0.986
_diffrn_reflns_point_group_measured_fraction_max 0.965
_diffrn_reflns_theta_full 53.594
_diffrn_reflns_theta_max 55.444
_diffrn_reflns_theta_min 5.512
_diffrn_source 'Metal Jet'
_diffrn_source_current 2.86
_diffrn_source_power 0.19937059999999998
_diffrn_source_target Ga
_diffrn_source_type 'Gallium Liquid Metal Jet Source'
_diffrn_source_voltage 69.71
_exptl_absorpt_coefficient_mu 12.466
_exptl_absorpt_correction_T_max 0.1123
_exptl_absorpt_correction_T_min 0.0225
_exptl_absorpt_correction_type multi-scan
_exptl_absorpt_process_details
;
SADABS-2016/2 (Bruker,2016/2) was used for absorption correction.
wR2(int) was 0.1324 before and 0.0789 after correction.
The Ratio of minimum to maximum transmission is 0.2004.
The \l/2 correction factor is Not present.
;
_exptl_crystal_colour 'clear light orange'
_exptl_crystal_colour_lustre clear
_exptl_crystal_colour_modifier light
_exptl_crystal_colour_primary orange
_exptl_crystal_density_diffrn 1.897
_exptl_crystal_description Block
_exptl_crystal_F_000 366
_exptl_crystal_size_max 0.19
_exptl_crystal_size_mid 0.13
_exptl_crystal_size_min 0.09
_refine_diff_density_max 0.740
_refine_diff_density_min -0.904
_refine_diff_density_rms 0.127
_refine_ls_extinction_coef 0.0032(7)
_refine_ls_extinction_expression Fc^*^=kFc[1+0.001xFc^2^\l^3^/sin(2\q)]^-1/4^
_refine_ls_extinction_method 'SHELXL-2019/2 (Sheldrick 2019)'
_refine_ls_goodness_of_fit_ref 1.134
_refine_ls_hydrogen_treatment constr
_refine_ls_matrix_type full
_refine_ls_number_parameters 79
_refine_ls_number_reflns 1256
_refine_ls_number_restraints 0
_refine_ls_restrained_S_all 1.134
_refine_ls_R_factor_all 0.0525
_refine_ls_R_factor_gt 0.0464
_refine_ls_shift/su_max 0.000
_refine_ls_shift/su_mean 0.000
_refine_ls_structure_factor_coef Fsqd
_refine_ls_weighting_details 'w=1/[\s^2^(Fo^2^)+(0.0526P)^2^+1.9940P] where P=(Fo^2^+2Fc^2^)/3'
_refine_ls_weighting_scheme calc
_refine_ls_wR_factor_gt 0.1215
_refine_ls_wR_factor_ref 0.1268
_reflns_Friedel_coverage 0.000
_reflns_Friedel_fraction_full .
_reflns_Friedel_fraction_max .
_reflns_number_gt 1078
_reflns_number_total 1256
_reflns_threshold_expression 'I > 2\s(I)'
_cod_data_source_file S15_Pq-Br_1_27_I_0_73_P21_c.cif
_cod_data_source_block jw25392
_cod_database_code 4519469

loop_
_space_group_symop_id
_space_group_symop_operation_xyz
1 'x, y, z'
2 '-x, y+1/2, -z+1/2'
3 '-x, -y, -z'
4 'x, -y-1/2, z-1/2'

loop_
_atom_site_label
_atom_site_type_symbol
_atom_site_fract_x
_atom_site_fract_y
_atom_site_fract_z
_atom_site_U_iso_or_equiv
_atom_site_adp_type
_atom_site_occupancy
_atom_site_site_symmetry_order
_atom_site_calc_flag
_atom_site_refinement_flags_posn
_atom_site_refinement_flags_adp
_atom_site_refinement_flags_occupancy
_atom_site_disorder_assembly
_atom_site_disorder_group
Br1 Br 0.8390(15) 0.4039(9) 0.3234(8) 0.0494(8) Uani 0.634(8) 1 d . . P A 1
I1 I 0.8145(15) 0.4370(10) 0.3258(8) 0.0494(8) Uani 0.366(8) 1 d . . P A 2
C1 C 0.6381(11) 0.8239(10) 0.3638(5) 0.0649(18) Uani 1 1 d . . . . .
H1 H 0.591000 0.801514 0.297159 0.078 Uiso 1 1 calc R U . . .
N1 N 0.5216(8) 0.7607(7) 0.4338(4) 0.0570(13) Uani 1 1 d . . . . .
C2 C 0.8243(11) 0.9204(8) 0.3880(5) 0.0602(17) Uani 1 1 d . . . . .
H2 H 0.902676 0.966860 0.338076 0.072 Uiso 1 1 calc R U . . .
C3 C 0.8982(10) 0.9503(8) 0.4858(5) 0.0553(15) Uani 1 1 d . . . . .
C4 C 0.7742(11) 0.8810(8) 0.5565(5) 0.0591(16) Uani 1 1 d . . . . .
H4 H 0.820267 0.897968 0.623811 0.071 Uiso 1 1 calc R U . . .
C5 C 0.5873(11) 0.7892(8) 0.5287(5) 0.0595(16) Uani 1 1 d . . . . .
H5 H 0.502393 0.744742 0.577019 0.071 Uiso 1 1 calc R U . . .
C6 C 0.3238(11) 0.6551(9) 0.4043(6) 0.0635(17) Uani 1 1 d . . . . .
H6A H 0.223427 0.712028 0.354499 0.095 Uiso 1 1 calc R U . . .
H6B H 0.243407 0.632398 0.461255 0.095 Uiso 1 1 calc R U . . .
H6C H 0.373882 0.551005 0.377690 0.095 Uiso 1 1 calc R U . . .

loop_
_atom_site_aniso_label
_atom_site_aniso_U_11
_atom_site_aniso_U_22
_atom_site_aniso_U_33
_atom_site_aniso_U_23
_atom_site_aniso_U_13
_atom_site_aniso_U_12
Br1 0.0437(15) 0.037(2) 0.0702(6) -0.0021(16) 0.0182(9) 0.0101(13)
I1 0.0437(15) 0.037(2) 0.0702(6) -0.0021(16) 0.0182(9) 0.0101(13)
C1 0.054(4) 0.071(5) 0.071(4) -0.001(4) 0.016(3) -0.001(3)
N1 0.042(3) 0.048(3) 0.082(4) 0.000(3) 0.013(2) 0.002(2)
C2 0.044(3) 0.069(4) 0.069(4) 0.003(3) 0.017(3) 0.001(3)
C3 0.046(3) 0.051(4) 0.070(4) 0.000(3) 0.015(3) 0.007(3)
C4 0.055(4) 0.048(4) 0.075(4) 0.003(3) 0.013(3) -0.001(3)
C5 0.051(3) 0.059(4) 0.071(4) 0.005(3) 0.014(3) -0.001(3)
C6 0.050(3) 0.057(4) 0.084(5) -0.003(4) 0.011(3) -0.003(3)

loop_
_atom_type_symbol
_atom_type_description
_atom_type_scat_dispersion_real
_atom_type_scat_dispersion_imag
_atom_type_scat_source
C C 0.0137 0.0067 'International Tables Vol C Tables 4.2.6.8 and 6.1.1.4'
H H 0.0000 0.0000 'International Tables Vol C Tables 4.2.6.8 and 6.1.1.4'
Br Br -0.9338 1.0006 'International Tables Vol C Tables 4.2.6.8 and 6.1.1.4'
I I 0.0030 5.4350 'International Tables Vol C Tables 4.2.6.8 and 6.1.1.4'
N N 0.0241 0.0134 'International Tables Vol C Tables 4.2.6.8 and 6.1.1.4'

loop_
_geom_angle_atom_site_label_1
_geom_angle_atom_site_label_2
_geom_angle_atom_site_label_3
_geom_angle
_geom_angle_site_symmetry_1
_geom_angle_site_symmetry_3
N1 C1 H1 119.7 . .
N1 C1 C2 120.6(7) . .
C2 C1 H1 119.7 . .
C1 N1 C6 118.7(6) . .
C5 N1 C1 120.6(6) . .
C5 N1 C6 120.6(6) . .
C1 C2 H2 120.0 . .
C1 C2 C3 120.0(6) . .
C3 C2 H2 120.0 . .
C2 C3 C3 121.3(8) . 3_776
C2 C3 C4 117.7(6) . .
C4 C3 C3 121.1(8) . 3_776
C3 C4 H4 120.0 . .
C5 C4 C3 120.1(7) . .
C5 C4 H4 120.0 . .
N1 C5 C4 121.0(6) . .
N1 C5 H5 119.5 . .
C4 C5 H5 119.5 . .
N1 C6 H6A 109.5 . .
N1 C6 H6B 109.5 . .
N1 C6 H6C 109.5 . .
H6A C6 H6B 109.5 . .
H6A C6 H6C 109.5 . .
H6B C6 H6C 109.5 . .

loop_
_geom_bond_atom_site_label_1
_geom_bond_atom_site_label_2
_geom_bond_distance
_geom_bond_site_symmetry_2
C1 H1 0.9500 .
C1 N1 1.350(9) .
C1 C2 1.375(10) .
N1 C5 1.346(9) .
N1 C6 1.484(8) .
C2 H2 0.9500 .
C2 C3 1.396(10) .
C3 C3 1.480(13) 3_776
C3 C4 1.403(9) .
C4 H4 0.9500 .
C4 C5 1.366(9) .
C5 H5 0.9500 .
C6 H6A 0.9800 .
C6 H6B 0.9800 .
C6 H6C 0.9800 .

loop_
_geom_torsion_atom_site_label_1
_geom_torsion_atom_site_label_2
_geom_torsion_atom_site_label_3
_geom_torsion_atom_site_label_4
_geom_torsion
_geom_torsion_site_symmetry_1
_geom_torsion_site_symmetry_2
_geom_torsion_site_symmetry_3
_geom_torsion_site_symmetry_4
C1 N1 C5 C4 -0.7(10) . . . .
C1 C2 C3 C3 178.2(7) . . . 3_776
C1 C2 C3 C4 -1.0(10) . . . .
N1 C1 C2 C3 1.7(10) . . . .
C2 C1 N1 C5 -0.9(10) . . . .
C2 C1 N1 C6 -179.1(6) . . . .
C2 C3 C4 C5 -0.5(9) . . . .
C3 C3 C4 C5 -179.8(7) 3_776 . . .
C3 C4 C5 N1 1.4(10) . . . .
C6 N1 C5 C4 177.5(6) . . . .

_cod_database_fobs_code 4519469
